data_7113630
loop_
_publ_author_name
'Gridley, Jonathan J.'
'Coogan, Michael P.'
'Knight, David W.'
'Malik, K. M. Abdul'
'Sharland, Christopher M.'
'Singkhonrat, Jirada'
'Williams, Si\^an'

_publ_section_title
;
 A stereoselective synthesis of anti-\g,\d-alkynyl- and
 -alkenyl-\b-hydroxy-\a-amino esters from tin(II) enolates of glycinate
;
_journal_coden_ASTM CHCOFS
_journal_issue 20
_journal_name_full
;
 Chemical Communications (Cambridge, United Kingdom)
;
_journal_page_first 2550
_journal_page_last 2551
_journal_paper_doi 10.1039/b306291k
_journal_year 2003
_chemical_formula_sum 'C17 H25 N O5 S'
_chemical_formula_weight 355.44
_space_group_IT_number 2
_symmetry_cell_setting triclinic
_symmetry_space_group_name_Hall '-P 1'
_symmetry_space_group_name_H-M 'P -1'
_atom_sites_solution_hydrogens geom
_atom_sites_solution_primary direct
_atom_sites_solution_secondary difmap
_audit_creation_method SHELXL-97
_cell_angle_alpha 71.9090(7)
_cell_angle_beta 83.7480(8)
_cell_angle_gamma 74.3910(10)
_cell_formula_units_Z 2
_cell_length_a 8.33400(10)
_cell_length_b 9.2330(2)
_cell_length_c 12.9590(3)
_cell_measurement_reflns_used 3482
_cell_measurement_temperature 150(2)
_cell_measurement_theta_max 27.51
_cell_measurement_theta_min 2.99
_cell_volume 912.56(3)
_computing_cell_refinement 'DENZO (Otwinowski & Minor, 1997)'
_computing_data_collection 'DENZO (Otwinowski & Minor, 1997)'
_computing_data_reduction 'DENZO (Otwinowski & Minor, 1997)'
_computing_molecular_graphics 'ORTEP-3 for Windows (Farrugia, 1997)'
_computing_publication_material 'SHELXL-97 (Sheldrick, 1997)'
_computing_structure_refinement 'SHELXL-97 (Sheldrick, 1997)'
_computing_structure_solution 'SHELXS-96 (Sheldrick, 1990)'
_diffrn_ambient_temperature 150(2)
_diffrn_measured_fraction_theta_full 0.995
_diffrn_measured_fraction_theta_max 0.995
_diffrn_measurement_device_type 'Bruker Nonius kappa CCD area detector'
_diffrn_measurement_method 'phi & omega scan to fill Ewald sphere'
_diffrn_radiation_monochromator graphite
_diffrn_radiation_source 'fine-focus sealed tube'
_diffrn_radiation_type MoK\a
_diffrn_radiation_wavelength 0.71073
_diffrn_reflns_av_R_equivalents 0.0806
_diffrn_reflns_av_sigmaI/netI 0.0484
_diffrn_reflns_limit_h_max 10
_diffrn_reflns_limit_h_min -10
_diffrn_reflns_limit_k_max 12
_diffrn_reflns_limit_k_min -11
_diffrn_reflns_limit_l_max 16
_diffrn_reflns_limit_l_min -16
_diffrn_reflns_number 18192
_diffrn_reflns_theta_full 27.51
_diffrn_reflns_theta_max 27.51
_diffrn_reflns_theta_min 2.99
_exptl_absorpt_coefficient_mu 0.203
_exptl_absorpt_correction_T_max 0.979
_exptl_absorpt_correction_T_min 0.812
_exptl_absorpt_correction_type multi-scan
_exptl_absorpt_process_details 'SORTAV (Blessing, 1995)'
_exptl_crystal_colour colorless
_exptl_crystal_density_diffrn 1.294
_exptl_crystal_density_method 'not measured'
_exptl_crystal_description bloc
_exptl_crystal_F_000 380
_exptl_crystal_size_max 0.16
_exptl_crystal_size_mid 0.12
_exptl_crystal_size_min 0.12
_refine_diff_density_max 0.396
_refine_diff_density_min -0.527
_refine_diff_density_rms 0.069
_refine_ls_extinction_method none
_refine_ls_goodness_of_fit_ref 1.043
_refine_ls_hydrogen_treatment mixed
_refine_ls_matrix_type full
_refine_ls_number_parameters 230
_refine_ls_number_reflns 4164
_refine_ls_number_restraints 0
_refine_ls_restrained_S_all 1.043
_refine_ls_R_factor_all 0.0528
_refine_ls_R_factor_gt 0.0419
_refine_ls_shift/su_max 0.000
_refine_ls_shift/su_mean 0.000
_refine_ls_structure_factor_coef Fsqd
_refine_ls_weighting_details 'calc w=1/[\s^2^(Fo^2^)+(0.0472P)^2^+0.3982P] where P=(Fo^2^+2Fc^2^)/3'
_refine_ls_weighting_scheme calc
_refine_ls_wR_factor_gt 0.1020
_refine_ls_wR_factor_ref 0.1085
_reflns_number_gt 3482
_reflns_number_total 4164
_reflns_threshold_expression >2sigma(I)
_cod_duplicate_entry 7104835
_cod_data_source_file b306291k.txt
_cod_data_source_block malik2
_cod_depositor_comments
;
The following automatic conversions were performed:

'_symmetry_cell_setting' value 'Triclinic' changed to 'triclinic'
according to
/usr/data/users/saulius/automatic-downloads/retrospective/RSC/lib/dictionaries/cif_core.dic
dictionary named 'cif_core.dic' version 2.4.2 from 2011-04-26.

Automatic conversion script
Id: cif_fix_values 2281 2013-09-26 08:29:07Z andrius 
;
_cod_original_sg_symbol_H-M P-1
_cod_database_code 7113630

loop_
_symmetry_equiv_pos_as_xyz
'x, y, z'
'-x, -y, -z'

loop_
_atom_site_label
_atom_site_type_symbol
_atom_site_fract_x
_atom_site_fract_y
_atom_site_fract_z
_atom_site_U_iso_or_equiv
_atom_site_adp_type
_atom_site_occupancy
_atom_site_symmetry_multiplicity
_atom_site_calc_flag
_atom_site_refinement_flags
S1 S 0.49071(5) 0.11262(4) 0.24630(3) 0.01892(12) Uani 1 1 d .
O1 O 0.42269(14) 0.27385(12) 0.18781(9) 0.0260(3) Uani 1 1 d .
O2 O 0.62142(14) 0.07172(14) 0.32147(9) 0.0259(3) Uani 1 1 d .
O3 O 0.36903(14) -0.17561(13) 0.12044(9) 0.0263(3) Uani 1 1 d .
O4 O 0.47719(13) -0.34807(12) 0.27556(9) 0.0219(2) Uani 1 1 d .
O5 O 0.70975(14) -0.13396(14) 0.00233(9) 0.0233(3) Uani 1 1 d .
H5O H 0.708(3) -0.037(3) -0.0175(19) 0.053(7) Uiso 1 1 d .
N1 N 0.56195(16) 0.02294(15) 0.15387(11) 0.0184(3) Uani 1 1 d .
H1N H 0.504(2) 0.060(2) 0.1001(17) 0.029(5) Uiso 1 1 d .
C1 C 0.61712(18) -0.14920(17) 0.18831(12) 0.0179(3) Uani 1 1 d .
H1 H 0.6593 -0.1846 0.2637 0.021 Uiso 1 1 calc R
C2 C 0.32783(18) 0.03046(17) 0.31753(12) 0.0188(3) Uani 1 1 d .
C3 C 0.17361(19) 0.07573(19) 0.26932(13) 0.0220(3) Uani 1 1 d .
H3 H 0.1534 0.1563 0.2021 0.026 Uiso 1 1 calc R
C4 C 0.04984(19) 0.00151(19) 0.32083(13) 0.0232(3) Uani 1 1 d .
H4 H -0.0564 0.0333 0.2892 0.028 Uiso 1 1 calc R
C5 C 0.07913(19) -0.11907(19) 0.41844(13) 0.0223(3) Uani 1 1 d .
C6 C 0.2329(2) -0.1588(2) 0.46645(13) 0.0259(4) Uani 1 1 d .
H6 H 0.2525 -0.2378 0.5344 0.031 Uiso 1 1 calc R
C7 C 0.3577(2) -0.08497(19) 0.41681(13) 0.0235(3) Uani 1 1 d .
H7 H 0.4621 -0.1130 0.4502 0.028 Uiso 1 1 calc R
C8 C -0.0516(2) -0.2069(2) 0.47059(15) 0.0302(4) Uani 1 1 d .
H8A H -0.1612 -0.1434 0.4428 0.045 Uiso 1 1 calc R
H8B H -0.0527 -0.2274 0.5495 0.045 Uiso 1 1 calc R
H8C H -0.0258 -0.3070 0.4534 0.045 Uiso 1 1 calc R
C9 C 0.47362(19) -0.22346(17) 0.18893(12) 0.0196(3) Uani 1 1 d .
C10 C 0.3436(2) -0.42616(19) 0.28370(14) 0.0263(4) Uani 1 1 d .
H10A H 0.3505 -0.4680 0.2212 0.032 Uiso 1 1 calc R
H10B H 0.2336 -0.3511 0.2840 0.032 Uiso 1 1 calc R
C11 C 0.3655(3) -0.5578(2) 0.38799(16) 0.0372(4) Uani 1 1 d .
H11A H 0.4750 -0.6309 0.3867 0.056 Uiso 1 1 calc R
H11B H 0.2781 -0.6137 0.3963 0.056 Uiso 1 1 calc R
H11C H 0.3579 -0.5147 0.4491 0.056 Uiso 1 1 calc R
C12 C 0.76350(19) -0.20414(18) 0.11139(12) 0.0198(3) Uani 1 1 d .
C13 C 0.9142(2) -0.1480(2) 0.12557(14) 0.0269(4) Uani 1 1 d .
H13A H 1.0055 -0.1803 0.0767 0.040 Uiso 1 1 calc R
H13B H 0.9500 -0.1946 0.2009 0.040 Uiso 1 1 calc R
H13C H 0.8835 -0.0331 0.1082 0.040 Uiso 1 1 calc R
C14 C 0.80358(19) -0.38264(18) 0.13577(13) 0.0224(3) Uani 1 1 d .
C15 C 0.7677(2) -0.44713(19) 0.06583(14) 0.0261(4) Uani 1 1 d .
H15 H 0.7163 -0.3772 0.0008 0.031 Uiso 1 1 calc R
C16 C 0.8007(3) -0.6206(2) 0.07941(17) 0.0380(5) Uani 1 1 d .
H16A H 0.9113 -0.6575 0.0487 0.057 Uiso 1 1 calc R
H16B H 0.7160 -0.6391 0.0416 0.057 Uiso 1 1 calc R
H16C H 0.7962 -0.6779 0.1568 0.057 Uiso 1 1 calc R
C17 C 0.8844(3) -0.4787(2) 0.24316(16) 0.0369(4) Uani 1 1 d .
H17A H 0.8588 -0.5819 0.2664 0.055 Uiso 1 1 calc R
H17B H 0.8412 -0.4238 0.2979 0.055 Uiso 1 1 calc R
H17C H 1.0054 -0.4927 0.2346 0.055 Uiso 1 1 calc R

loop_
_atom_site_aniso_label
_atom_site_aniso_U_11
_atom_site_aniso_U_22
_atom_site_aniso_U_33
_atom_site_aniso_U_23
_atom_site_aniso_U_13
_atom_site_aniso_U_12
S1 0.0195(2) 0.0196(2) 0.0199(2) -0.00735(15) 0.00048(14) -0.00704(15)
O1 0.0313(6) 0.0175(5) 0.0291(6) -0.0068(5) 0.0013(5) -0.0069(5)
O2 0.0218(6) 0.0349(6) 0.0258(6) -0.0120(5) -0.0030(5) -0.0104(5)
O3 0.0279(6) 0.0219(6) 0.0281(6) -0.0016(5) -0.0070(5) -0.0087(5)
O4 0.0242(6) 0.0184(5) 0.0224(6) -0.0015(4) -0.0001(4) -0.0095(4)
O5 0.0318(6) 0.0193(6) 0.0169(6) -0.0029(4) 0.0002(5) -0.0065(5)
N1 0.0223(7) 0.0165(6) 0.0162(7) -0.0046(5) 0.0008(5) -0.0054(5)
C1 0.0194(7) 0.0151(7) 0.0177(7) -0.0026(5) -0.0004(6) -0.0046(6)
C2 0.0185(7) 0.0209(7) 0.0184(8) -0.0084(6) 0.0016(6) -0.0051(6)
C3 0.0213(8) 0.0258(8) 0.0183(8) -0.0067(6) -0.0002(6) -0.0048(6)
C4 0.0185(7) 0.0293(8) 0.0235(8) -0.0100(7) -0.0014(6) -0.0057(6)
C5 0.0215(8) 0.0252(8) 0.0226(8) -0.0111(6) 0.0047(6) -0.0071(6)
C6 0.0263(8) 0.0270(8) 0.0205(8) -0.0023(6) 0.0009(6) -0.0062(7)
C7 0.0200(7) 0.0292(8) 0.0203(8) -0.0055(6) -0.0028(6) -0.0054(6)
C8 0.0285(9) 0.0322(9) 0.0320(10) -0.0091(7) 0.0061(7) -0.0143(7)
C9 0.0223(7) 0.0161(7) 0.0200(8) -0.0055(6) 0.0019(6) -0.0047(6)
C10 0.0256(8) 0.0205(8) 0.0341(9) -0.0049(7) -0.0009(7) -0.0117(6)
C11 0.0440(11) 0.0309(9) 0.0360(10) 0.0012(8) 0.0011(8) -0.0219(9)
C12 0.0209(7) 0.0203(7) 0.0168(7) -0.0037(6) 0.0002(6) -0.0053(6)
C13 0.0220(8) 0.0296(9) 0.0316(9) -0.0112(7) 0.0027(7) -0.0093(7)
C14 0.0197(7) 0.0185(7) 0.0255(8) -0.0032(6) 0.0020(6) -0.0034(6)
C15 0.0263(8) 0.0216(8) 0.0293(9) -0.0069(7) 0.0040(7) -0.0067(7)
C16 0.0443(11) 0.0256(9) 0.0467(12) -0.0154(8) 0.0084(9) -0.0114(8)
C17 0.0415(11) 0.0259(9) 0.0367(11) -0.0029(8) -0.0119(8) -0.0005(8)

loop_
_atom_type_symbol
_atom_type_description
_atom_type_scat_dispersion_real
_atom_type_scat_dispersion_imag
_atom_type_scat_source
C C 0.0033 0.0016 'International Tables Vol C Tables 4.2.6.8 and 6.1.1.4'
H H 0.0000 0.0000 'International Tables Vol C Tables 4.2.6.8 and 6.1.1.4'
N N 0.0061 0.0033 'International Tables Vol C Tables 4.2.6.8 and 6.1.1.4'
O O 0.0106 0.0060 'International Tables Vol C Tables 4.2.6.8 and 6.1.1.4'
S S 0.1246 0.1234 'International Tables Vol C Tables 4.2.6.8 and 6.1.1.4'

loop_
_geom_angle_atom_site_label_1
_geom_angle_atom_site_label_2
_geom_angle_atom_site_label_3
_geom_angle
O1 S1 O2 120.24(7)
O1 S1 N1 105.65(7)
O2 S1 N1 107.36(7)
O1 S1 C2 109.10(7)
O2 S1 C2 107.22(7)
N1 S1 C2 106.53(7)
C9 O4 C10 115.26(12)
C12 O5 H5O 109.8(16)
C1 N1 S1 118.53(10)
C1 N1 H1N 114.2(14)
S1 N1 H1N 111.8(14)
N1 C1 C9 111.29(12)
N1 C1 C12 109.57(11)
C9 C1 C12 110.51(12)
N1 C1 H1 108.5
C9 C1 H1 108.5
C12 C1 H1 108.5
C7 C2 C3 120.99(14)
C7 C2 S1 119.92(12)
C3 C2 S1 118.96(12)
C4 C3 C2 119.08(14)
C4 C3 H3 120.5
C2 C3 H3 120.5
C3 C4 C5 120.95(14)
C3 C4 H4 119.5
C5 C4 H4 119.5
C6 C5 C4 118.70(14)
C6 C5 C8 120.39(15)
C4 C5 C8 120.90(15)
C7 C6 C5 121.19(15)
C7 C6 H6 119.4
C5 C6 H6 119.4
C6 C7 C2 119.00(15)
C6 C7 H7 120.5
C2 C7 H7 120.5
C5 C8 H8A 109.5
C5 C8 H8B 109.5
H8A C8 H8B 109.5
C5 C8 H8C 109.5
H8A C8 H8C 109.5
H8B C8 H8C 109.5
O3 C9 O4 123.83(14)
O3 C9 C1 124.87(13)
O4 C9 C1 111.30(12)
O4 C10 C11 106.99(14)
O4 C10 H10A 110.3
C11 C10 H10A 110.3
O4 C10 H10B 110.3
C11 C10 H10B 110.3
H10A C10 H10B 108.6
C10 C11 H11A 109.5
C10 C11 H11B 109.5
H11A C11 H11B 109.5
C10 C11 H11C 109.5
H11A C11 H11C 109.5
H11B C11 H11C 109.5
O5 C12 C14 108.41(13)
O5 C12 C13 109.36(12)
C14 C12 C13 112.15(13)
O5 C12 C1 108.01(12)
C14 C12 C1 109.74(12)
C13 C12 C1 109.08(13)
C12 C13 H13A 109.5
C12 C13 H13B 109.5
H13A C13 H13B 109.5
C12 C13 H13C 109.5
H13A C13 H13C 109.5
H13B C13 H13C 109.5
C15 C14 C17 122.91(15)
C15 C14 C12 120.82(14)
C17 C14 C12 116.27(14)
C14 C15 C16 126.32(16)
C14 C15 H15 116.8
C16 C15 H15 116.8
C15 C16 H16A 109.5
C15 C16 H16B 109.5
H16A C16 H16B 109.5
C15 C16 H16C 109.5
H16A C16 H16C 109.5
H16B C16 H16C 109.5
C14 C17 H17A 109.5
C14 C17 H17B 109.5
H17A C17 H17B 109.5
C14 C17 H17C 109.5
H17A C17 H17C 109.5
H17B C17 H17C 109.5

loop_
_geom_bond_atom_site_label_1
_geom_bond_atom_site_label_2
_geom_bond_distance
S1 O1 1.4320(11)
S1 O2 1.4350(11)
S1 N1 1.6338(13)
S1 C2 1.7653(15)
O3 C9 1.2085(19)
O4 C9 1.3310(18)
O4 C10 1.4592(18)
O5 C12 1.4251(18)
O5 H5O 0.85(2)
N1 C1 1.4655(18)
N1 H1N 0.82(2)
C1 C9 1.528(2)
C1 C12 1.567(2)
C1 H1 1.0000
C2 C7 1.389(2)
C2 C3 1.393(2)
C3 C4 1.388(2)
C3 H3 0.9500
C4 C5 1.395(2)
C4 H4 0.9500
C5 C6 1.394(2)
C5 C8 1.509(2)
C6 C7 1.387(2)
C6 H6 0.9500
C7 H7 0.9500
C8 H8A 0.9800
C8 H8B 0.9800
C8 H8C 0.9800
C10 C11 1.500(2)
C10 H10A 0.9900
C10 H10B 0.9900
C11 H11A 0.9800
C11 H11B 0.9800
C11 H11C 0.9800
C12 C14 1.527(2)
C12 C13 1.529(2)
C13 H13A 0.9800
C13 H13B 0.9800
C13 H13C 0.9800
C14 C15 1.325(2)
C14 C17 1.514(2)
C15 C16 1.506(2)
C15 H15 0.9500
C16 H16A 0.9800
C16 H16B 0.9800
C16 H16C 0.9800
C17 H17A 0.9800
C17 H17B 0.9800
C17 H17C 0.9800
